data_1514781
loop_
_publ_author_name
'L\"oble, Matthias W.'
'O\~na-Burgos, Pascual'
'Fern\'andez, Ignacio'
'Apostolidis, Christos'
'Morgenstern, Alfred'
'Walter, Olaf'
'Bruchertseifer, Frank'
'Kaden, Peter'
'Vitova, Tonya'
'Rothe, J\"org'
'Dardenne, Kathy'
'Banik, Nidhu L.'
'Geist, Andreas'
'Denecke, Melissa A.'
'Breher, Frank'

_publ_section_title
;
 Exploring the solution behavior of f-element coordination compounds: a
 case study on some trivalent rare earth and plutonium complexes
;
_journal_issue 9
_journal_name_full 'Chemical Science'
_journal_page_first 3717
_journal_paper_doi 10.1039/c3sc50708d
_journal_volume 4
_journal_year 2013
_chemical_formula_moiety '2(C24 H24 F9 N9 O9 P S4 Sm), C4 H10 O, C2 H3 N'
_chemical_formula_sum 'C54 H61 F18 N19 O19 P2 S8 Sm2'
_chemical_formula_weight 2241.44
_chemical_name_systematic ?
_space_group_IT_number 14
_symmetry_cell_setting monoclinic
_symmetry_space_group_name_Hall '-P 2ybc'
_symmetry_space_group_name_H-M 'P 1 21/c 1'
_atom_sites_solution_hydrogens geom
_atom_sites_solution_primary direct
_atom_sites_solution_secondary difmap
_audit_creation_method SHELXL-97
_cell_angle_alpha 90.00
_cell_angle_beta 97.37(3)
_cell_angle_gamma 90.00
_cell_formula_units_Z 2
_cell_length_a 9.764(2)
_cell_length_b 19.857(4)
_cell_length_c 22.899(5)
_cell_measurement_reflns_used 29512
_cell_measurement_temperature 200(2)
_cell_measurement_theta_max 24.73
_cell_measurement_theta_min 3.90
_cell_volume 4403.1(16)
_computing_cell_refinement 'CrysAlis Red'
_computing_data_collection 'CrysAlis CCD'
_computing_data_reduction 'CrysAlis Red'
_computing_molecular_graphics Ortep32
_computing_publication_material 'Bruker SHELXTL'
_computing_structure_refinement 'SHELXL-97 (Sheldrick, 1997)'
_computing_structure_solution 'SHELXS-97 (Sheldrick, 1990)'
_diffrn_ambient_temperature 200(2)
_diffrn_measured_fraction_theta_full 0.995
_diffrn_measured_fraction_theta_max 0.995
_diffrn_measurement_device_type 'Stoe Stadi with CCD'
_diffrn_measurement_method 'omega scans'
_diffrn_radiation_monochromator graphite
_diffrn_radiation_source 'fine-focus sealed tube'
_diffrn_radiation_type MoK\a
_diffrn_radiation_wavelength 0.71073
_diffrn_reflns_av_R_equivalents 0.0934
_diffrn_reflns_av_sigmaI/netI 0.0882
_diffrn_reflns_limit_h_max 8
_diffrn_reflns_limit_h_min -11
_diffrn_reflns_limit_k_max 23
_diffrn_reflns_limit_k_min -23
_diffrn_reflns_limit_l_max 26
_diffrn_reflns_limit_l_min -26
_diffrn_reflns_number 29512
_diffrn_reflns_theta_full 24.73
_diffrn_reflns_theta_max 24.73
_diffrn_reflns_theta_min 3.90
_exptl_absorpt_coefficient_mu 1.656
_exptl_absorpt_correction_type none
_exptl_crystal_colour colourless
_exptl_crystal_density_diffrn 1.691
_exptl_crystal_density_method 'not measured'
_exptl_crystal_description 'irregular shaped crystal'
_exptl_crystal_F_000 2228
_exptl_crystal_size_max 0.30
_exptl_crystal_size_mid 0.30
_exptl_crystal_size_min 0.20
_refine_diff_density_max 2.104
_refine_diff_density_min -0.969
_refine_diff_density_rms 0.145
_refine_ls_extinction_method none
_refine_ls_goodness_of_fit_ref 1.005
_refine_ls_hydrogen_treatment constr
_refine_ls_matrix_type full
_refine_ls_number_parameters 665
_refine_ls_number_reflns 7495
_refine_ls_number_restraints 304
_refine_ls_restrained_S_all 0.995
_refine_ls_R_factor_all 0.0945
_refine_ls_R_factor_gt 0.0601
_refine_ls_shift/su_max 0.002
_refine_ls_shift/su_mean 0.000
_refine_ls_structure_factor_coef Fsqd
_refine_ls_weighting_details 'calc w=1/[\s^2^(Fo^2^)+(0.0880P)^2^+0.0000P] where P=(Fo^2^+2Fc^2^)/3'
_refine_ls_weighting_scheme calc
_refine_ls_wR_factor_gt 0.1423
_refine_ls_wR_factor_ref 0.1644
_reflns_number_gt 4973
_reflns_number_total 7495
_reflns_threshold_expression >2sigma(I)
_cod_data_source_file c3sc50708d.txt
_cod_data_source_block compound_[Sm(1)(Otf)3]
_cod_original_cell_volume 4403.2(15)
_cod_original_sg_symbol_H-M 'P 21/c'
_cod_database_code 1514781

loop_
_symmetry_equiv_pos_as_xyz
'x, y, z'
'-x, y+1/2, -z+1/2'
'-x, -y, -z'
'x, -y-1/2, z-1/2'

loop_
_atom_site_label
_atom_site_type_symbol
_atom_site_fract_x
_atom_site_fract_y
_atom_site_fract_z
_atom_site_U_iso_or_equiv
_atom_site_adp_type
_atom_site_occupancy
_atom_site_symmetry_multiplicity
_atom_site_calc_flag
_atom_site_refinement_flags
_atom_site_disorder_assembly
_atom_site_disorder_group
Sm1 Sm 0.56546(4) 0.629155(19) 0.329836(17) 0.02839(16) Uani 1 1 d . . .
S1 S 0.8509(2) 0.37299(10) 0.34767(10) 0.0396(5) Uani 1 1 d . . .
P1 P 0.7586(2) 0.45776(10) 0.33819(9) 0.0302(5) Uani 1 1 d . A .
N10 N 0.6033(6) 0.4572(3) 0.3597(3) 0.0340(16) Uani 1 1 d . . .
C1 C 0.5227(8) 0.3948(4) 0.3576(4) 0.040(2) Uani 1 1 d . A .
H1A H 0.5311 0.3747 0.3970 0.060 Uiso 1 1 calc R . .
H1B H 0.5576 0.3632 0.3301 0.060 Uiso 1 1 calc R . .
H1C H 0.4255 0.4049 0.3442 0.060 Uiso 1 1 calc R . .
O20 O 0.4769(5) 0.7401(3) 0.3301(2) 0.0379(13) Uani 1 1 d . A .
F20 F 0.4965(7) 0.9172(3) 0.3836(3) 0.0785(19) Uani 1 1 d . . .
S2 S 0.4231(2) 0.80885(10) 0.32560(10) 0.0392(5) Uani 1 1 d . . .
C2 C 0.8354(9) 0.4638(4) 0.2285(4) 0.043(2) Uani 1 1 d . A .
H2A H 0.7860 0.4420 0.1935 0.064 Uiso 1 1 calc R . .
H2B H 0.9019 0.4321 0.2490 0.064 Uiso 1 1 calc R . .
H2C H 0.8845 0.5035 0.2165 0.064 Uiso 1 1 calc R . .
N11 N 0.5517(6) 0.5145(3) 0.3822(3) 0.0302(15) Uani 1 1 d . A .
O22 O 0.4507(6) 0.8426(3) 0.2735(3) 0.0495(16) Uani 1 1 d . A .
F21 F 0.6613(6) 0.8472(3) 0.3788(3) 0.0757(18) Uani 1 1 d . . .
S3 S 0.2261(2) 0.53962(11) 0.27771(10) 0.0393(5) Uani 1 1 d . . .
N20 N 0.7369(6) 0.4844(3) 0.2678(3) 0.0316(15) Uani 1 1 d . . .
F22 F 0.5118(6) 0.8274(3) 0.4364(3) 0.0715(17) Uani 1 1 d . . .
O21 O 0.2869(6) 0.8137(3) 0.3410(3) 0.0574(18) Uani 1 1 d . A .
C3 C 0.9745(8) 0.5083(4) 0.4140(4) 0.039(2) Uani 1 1 d . A .
H3A H 1.0493 0.5087 0.3892 0.058 Uiso 1 1 calc R . .
H3B H 0.9725 0.4646 0.4337 0.058 Uiso 1 1 calc R . .
H3C H 0.9903 0.5440 0.4436 0.058 Uiso 1 1 calc R . .
N21 N 0.6509(6) 0.5389(3) 0.2537(3) 0.0319(15) Uani 1 1 d . A .
N30 N 0.8429(6) 0.5197(3) 0.3774(3) 0.0319(15) Uani 1 1 d . . .
N31 N 0.8175(6) 0.5827(3) 0.3510(3) 0.0297(15) Uani 1 1 d . A .
O30 O 0.3519(5) 0.5781(3) 0.2916(3) 0.0437(14) Uani 1 1 d . A .
F31 F 0.2684(7) 0.5434(3) 0.1685(3) 0.0786(19) Uani 1 1 d . . .
F30 F 0.1443(6) 0.4616(3) 0.1895(3) 0.0754(18) Uani 1 1 d . . .
O31 O 0.1089(6) 0.5803(3) 0.2638(3) 0.0595(18) Uani 1 1 d . A .
F32 F 0.3623(7) 0.4606(3) 0.2171(3) 0.097(2) Uani 1 1 d . . .
O32 O 0.2141(6) 0.4853(3) 0.3169(3) 0.0609(18) Uani 1 1 d . A .
N12 N 0.4051(6) 0.6253(3) 0.4111(3) 0.0323(15) Uani 1 1 d . A .
C10 C 0.4552(7) 0.5072(4) 0.4147(3) 0.0293(17) Uani 1 1 d . . .
H10 H 0.4291 0.4633 0.4254 0.035 Uiso 1 1 calc R A .
C11 C 0.3849(7) 0.5656(4) 0.4355(3) 0.0276(17) Uani 1 1 d . A .
C12 C 0.3000(8) 0.5573(4) 0.4788(3) 0.0338(18) Uani 1 1 d . . .
H12 H 0.2879 0.5141 0.4952 0.041 Uiso 1 1 calc R A .
C13 C 0.2332(8) 0.6128(4) 0.4977(4) 0.041(2) Uani 1 1 d . A .
H13 H 0.1723 0.6082 0.5267 0.049 Uiso 1 1 calc R . .
C14 C 0.2553(9) 0.6735(4) 0.4746(4) 0.047(2) Uani 1 1 d . . .
H14 H 0.2123 0.7125 0.4878 0.056 Uiso 1 1 calc R A .
C15 C 0.3416(8) 0.6782(4) 0.4315(4) 0.043(2) Uani 1 1 d . A .
H15 H 0.3564 0.7213 0.4155 0.052 Uiso 1 1 calc R . .
N22 N 0.4945(7) 0.6528(3) 0.2187(3) 0.0373(16) Uani 1 1 d . A .
C20 C 0.6442(8) 0.5614(4) 0.2005(4) 0.041(2) Uani 1 1 d . . .
H20 H 0.6991 0.5408 0.1741 0.049 Uiso 1 1 calc R A .
C21 C 0.5554(8) 0.6173(4) 0.1799(4) 0.039(2) Uani 1 1 d . A .
C22 C 0.5312(11) 0.6292(5) 0.1202(4) 0.064(3) Uani 1 1 d . . .
H22 H 0.5781 0.6037 0.0938 0.077 Uiso 1 1 calc R A .
C23 C 0.4391(12) 0.6782(6) 0.0992(5) 0.073(3) Uani 1 1 d . A .
H23 H 0.4220 0.6875 0.0582 0.088 Uiso 1 1 calc R . .
C24 C 0.3730(10) 0.7129(5) 0.1380(5) 0.059(3) Uani 1 1 d . . .
H24 H 0.3068 0.7464 0.1245 0.071 Uiso 1 1 calc R A .
C25 C 0.4024(9) 0.6995(4) 0.1969(4) 0.046(2) Uani 1 1 d . A .
H25 H 0.3554 0.7245 0.2236 0.056 Uiso 1 1 calc R . .
N32 N 0.7607(6) 0.7020(3) 0.2957(3) 0.0350(16) Uani 1 1 d . A .
C30 C 0.9174(8) 0.6252(4) 0.3517(4) 0.0354(19) Uani 1 1 d . . .
H30 H 1.0053 0.6160 0.3731 0.043 Uiso 1 1 calc R A .
C31 C 0.8923(8) 0.6875(4) 0.3192(3) 0.0333(18) Uani 1 1 d . A .
C32 C 1.0021(9) 0.7273(5) 0.3100(4) 0.053(2) Uani 1 1 d . . .
H32 H 1.0931 0.7160 0.3270 0.063 Uiso 1 1 calc R A .
C33 C 0.9775(10) 0.7841(5) 0.2756(5) 0.059(3) Uani 1 1 d . A .
H33 H 1.0521 0.8125 0.2686 0.070 Uiso 1 1 calc R . .
C34 C 0.8445(9) 0.7998(4) 0.2513(5) 0.053(3) Uani 1 1 d . . .
H34 H 0.8254 0.8386 0.2274 0.063 Uiso 1 1 calc R A .
C35 C 0.7415(9) 0.7572(4) 0.2629(4) 0.043(2) Uani 1 1 d . A .
H35 H 0.6498 0.7677 0.2463 0.051 Uiso 1 1 calc R . .
C300 C 0.2505(9) 0.4996(5) 0.2097(5) 0.054(3) Uani 1 1 d . A .
C200 C 0.5280(11) 0.8518(5) 0.3844(5) 0.058(3) Uani 1 1 d . A .
S4 S 0.7613(9) 0.6570(5) 0.4776(6) 0.049(2) Uani 0.588(9) 1 d PDU A 1
O40 O 0.693(3) 0.675(2) 0.4205(10) 0.032(4) Uani 0.588(9) 1 d PDU A 1
O41 O 0.9072(10) 0.6605(10) 0.4799(6) 0.090(5) Uani 0.588(9) 1 d PDU A 1
O42 O 0.7036(17) 0.5992(5) 0.5008(5) 0.072(4) Uani 0.588(9) 1 d PDU A 1
C40 C 0.7161(13) 0.7211(7) 0.5279(5) 0.065(4) Uani 0.588(9) 1 d PDU A 1
F40 F 0.749(2) 0.7792(7) 0.5066(10) 0.115(6) Uani 0.588(9) 1 d PDU A 1
F41 F 0.5815(12) 0.7210(9) 0.5268(5) 0.114(5) Uani 0.588(9) 1 d PDU A 1
F42 F 0.7802(16) 0.7090(6) 0.5808(4) 0.092(4) Uani 0.588(9) 1 d PDU A 1
S4' S 0.7199(13) 0.6563(7) 0.4827(8) 0.047(3) Uani 0.412(9) 1 d PDU A 2
O40' O 0.664(4) 0.675(4) 0.4242(13) 0.035(6) Uani 0.412(9) 1 d PDU A 2
O41' O 0.6180(17) 0.6536(15) 0.5213(7) 0.093(7) Uani 0.412(9) 1 d PDU A 2
O42' O 0.813(2) 0.6014(9) 0.4896(9) 0.073(5) Uani 0.412(9) 1 d PDU A 2
C40' C 0.8359(18) 0.7249(9) 0.5071(7) 0.060(4) Uani 0.412(9) 1 d PDU A 2
F40' F 0.775(3) 0.7819(11) 0.5164(17) 0.098(7) Uani 0.412(9) 1 d PDU A 2
F41' F 0.9277(16) 0.7268(13) 0.4707(9) 0.117(7) Uani 0.412(9) 1 d PDU A 2
F42' F 0.8928(18) 0.7131(8) 0.5609(7) 0.088(5) Uani 0.412(9) 1 d PDU A 2
C98 C 0.956(3) 0.6569(14) 0.1435(10) 0.095(8) Uani 0.50 1 d PDU . .
H98A H 0.8719 0.6840 0.1425 0.143 Uiso 0.50 1 calc PR . .
H98B H 1.0304 0.6848 0.1314 0.143 Uiso 0.50 1 calc PR . .
H98C H 0.9834 0.6403 0.1836 0.143 Uiso 0.50 1 calc PR . .
O99 O 0.8393(17) 0.5648(9) 0.0886(7) 0.092(5) Uani 0.50 1 d PDU . .
C99 C 0.934(2) 0.6080(14) 0.1090(12) 0.082(7) Uani 0.50 1 d PDU . .
H99A H 1.0116 0.5778 0.1235 0.099 Uiso 0.50 1 calc PR . .
H99B H 0.9602 0.6272 0.0721 0.099 Uiso 0.50 1 calc PR . .
C96 C 0.708(5) 0.4949(19) 0.015(2) 0.203(19) Uani 0.50 1 d PDU . .
H96A H 0.7147 0.4494 0.0313 0.304 Uiso 0.50 1 calc PR . .
H96B H 0.7021 0.4923 -0.0283 0.304 Uiso 0.50 1 calc PR . .
H96C H 0.6243 0.5168 0.0253 0.304 Uiso 0.50 1 calc PR . .
C97 C 0.812(3) 0.5285(18) 0.0347(18) 0.140(10) Uani 0.50 1 d PDU . .
H97A H 0.8234 0.5620 0.0037 0.168 Uiso 0.50 1 calc PR . .
H97B H 0.8903 0.4969 0.0350 0.168 Uiso 0.50 1 calc PR . .
N88 N 0.016(3) 0.8733(16) 0.4133(10) 0.153(12) Uani 0.50 1 d PU . .
C88 C 0.095(2) 0.8512(13) 0.4665(12) 0.083(8) Uani 0.50 1 d PU . .
C87 C 0.160(2) 0.8378(11) 0.5024(11) 0.075(7) Uani 0.50 1 d PU . .
H87A H 0.1774 0.7893 0.5013 0.112 Uiso 0.50 1 calc PR . .
H87B H 0.1182 0.8488 0.5380 0.112 Uiso 0.50 1 calc PR . .
H87C H 0.2470 0.8623 0.5028 0.112 Uiso 0.50 1 calc PR . .

loop_
_atom_site_aniso_label
_atom_site_aniso_U_11
_atom_site_aniso_U_22
_atom_site_aniso_U_33
_atom_site_aniso_U_23
_atom_site_aniso_U_13
_atom_site_aniso_U_12
Sm1 0.0276(2) 0.0286(2) 0.0297(2) 0.00060(18) 0.00657(17) -0.00180(17)
S1 0.0436(12) 0.0315(11) 0.0454(13) 0.0013(10) 0.0132(10) 0.0079(9)
P1 0.0305(11) 0.0293(11) 0.0316(12) -0.0007(9) 0.0070(9) 0.0005(8)
N10 0.037(4) 0.027(3) 0.040(4) -0.002(3) 0.015(3) -0.004(3)
C1 0.035(4) 0.035(5) 0.052(6) -0.005(4) 0.012(4) -0.006(4)
O20 0.041(3) 0.036(3) 0.039(3) 0.005(3) 0.014(3) 0.004(2)
F20 0.110(5) 0.035(3) 0.092(5) -0.014(3) 0.017(4) -0.008(3)
S2 0.0412(12) 0.0307(11) 0.0454(13) 0.0058(9) 0.0052(10) 0.0033(9)
C2 0.041(5) 0.042(5) 0.049(6) 0.004(4) 0.022(4) 0.006(4)
N11 0.035(4) 0.030(4) 0.026(4) 0.001(3) 0.004(3) 0.001(3)
O22 0.062(4) 0.037(3) 0.048(4) 0.014(3) 0.003(3) 0.006(3)
F21 0.058(4) 0.084(4) 0.082(5) -0.004(3) -0.004(3) -0.020(3)
S3 0.0289(11) 0.0466(13) 0.0423(13) -0.0054(10) 0.0048(10) -0.0058(9)
N20 0.037(4) 0.027(3) 0.033(4) -0.002(3) 0.011(3) -0.002(3)
F22 0.097(5) 0.067(4) 0.051(4) -0.007(3) 0.010(3) -0.014(3)
O21 0.039(3) 0.052(4) 0.084(5) 0.010(3) 0.016(3) 0.011(3)
C3 0.029(4) 0.051(5) 0.036(5) 0.002(4) 0.003(4) 0.002(4)
N21 0.029(3) 0.034(4) 0.032(4) 0.005(3) 0.004(3) -0.009(3)
N30 0.034(4) 0.029(4) 0.033(4) 0.001(3) 0.007(3) 0.009(3)
N31 0.029(3) 0.026(3) 0.034(4) -0.008(3) 0.004(3) -0.002(3)
O30 0.037(3) 0.050(4) 0.042(4) -0.001(3) -0.003(3) -0.015(3)
F31 0.095(5) 0.098(5) 0.045(4) -0.009(3) 0.018(3) -0.032(4)
F30 0.061(4) 0.088(4) 0.078(4) -0.035(3) 0.011(3) -0.029(3)
O31 0.041(4) 0.065(4) 0.071(5) -0.017(4) 0.002(3) 0.016(3)
F32 0.067(4) 0.099(5) 0.128(6) -0.055(5) 0.021(4) 0.019(4)
O32 0.053(4) 0.060(4) 0.071(5) 0.013(4) 0.012(4) -0.022(3)
N12 0.030(3) 0.030(4) 0.038(4) -0.007(3) 0.012(3) -0.007(3)
C10 0.021(4) 0.037(4) 0.030(4) 0.005(3) 0.000(3) -0.004(3)
C11 0.016(3) 0.031(4) 0.036(5) 0.003(3) 0.002(3) -0.010(3)
C12 0.033(4) 0.039(5) 0.030(4) 0.009(4) 0.007(4) -0.003(4)
C13 0.038(5) 0.059(6) 0.028(5) -0.003(4) 0.013(4) -0.011(4)
C14 0.055(6) 0.041(5) 0.049(6) -0.001(4) 0.027(5) 0.011(4)
C15 0.038(5) 0.038(5) 0.058(6) 0.004(4) 0.017(4) 0.003(4)
N22 0.039(4) 0.038(4) 0.033(4) 0.002(3) -0.005(3) -0.004(3)
C20 0.039(5) 0.051(5) 0.034(5) -0.008(4) 0.011(4) -0.002(4)
C21 0.036(5) 0.047(5) 0.034(5) 0.008(4) 0.006(4) 0.000(4)
C22 0.072(7) 0.087(8) 0.034(5) 0.009(5) 0.004(5) 0.029(6)
C23 0.084(8) 0.101(9) 0.034(6) 0.019(6) 0.005(6) 0.027(7)
C24 0.064(6) 0.056(6) 0.054(7) 0.011(5) -0.005(5) 0.021(5)
C25 0.047(5) 0.052(6) 0.036(5) -0.004(4) -0.006(4) 0.008(4)
N32 0.037(4) 0.034(4) 0.035(4) 0.006(3) 0.011(3) -0.002(3)
C30 0.033(4) 0.035(5) 0.037(5) 0.000(4) 0.000(4) 0.000(4)
C31 0.037(4) 0.030(4) 0.033(5) -0.004(3) 0.007(4) -0.002(4)
C32 0.038(5) 0.049(6) 0.072(7) 0.011(5) 0.009(5) -0.011(4)
C33 0.058(6) 0.042(6) 0.079(8) 0.015(5) 0.022(6) -0.015(5)
C34 0.053(6) 0.039(5) 0.069(7) 0.023(5) 0.018(5) 0.001(4)
C35 0.038(5) 0.044(5) 0.045(5) 0.013(4) 0.006(4) -0.001(4)
C300 0.039(5) 0.065(7) 0.060(7) -0.020(5) 0.009(5) -0.012(5)
C200 0.059(7) 0.063(7) 0.053(7) 0.003(5) 0.012(5) -0.002(5)
S4 0.055(4) 0.045(3) 0.045(4) -0.012(3) -0.007(4) 0.012(3)
O40 0.028(11) 0.038(7) 0.033(5) -0.005(5) 0.016(6) -0.001(10)
O41 0.047(6) 0.154(14) 0.064(9) -0.020(9) -0.008(6) 0.023(7)
O42 0.119(11) 0.031(6) 0.054(8) 0.006(5) -0.037(8) -0.021(7)
C40 0.077(8) 0.067(7) 0.044(7) -0.029(6) -0.015(8) 0.000(8)
F40 0.185(14) 0.035(6) 0.099(11) -0.020(6) -0.084(10) 0.002(7)
F41 0.089(7) 0.195(14) 0.062(8) -0.014(9) 0.017(6) 0.060(8)
F42 0.129(10) 0.099(9) 0.042(5) -0.023(5) -0.013(6) 0.025(8)
S4' 0.055(6) 0.048(5) 0.036(4) -0.006(4) 0.000(4) -0.015(4)
O40' 0.012(12) 0.054(11) 0.038(8) -0.018(10) 0.003(8) -0.006(11)
O41' 0.060(11) 0.17(2) 0.052(10) -0.002(13) 0.013(8) -0.033(10)
O42' 0.104(9) 0.046(7) 0.064(9) 0.004(6) -0.004(7) 0.012(7)
C40' 0.049(11) 0.062(9) 0.061(10) -0.018(10) -0.022(7) -0.003(7)
F40' 0.119(10) 0.066(7) 0.098(11) -0.021(7) -0.026(8) -0.002(7)
F41' 0.051(9) 0.180(19) 0.118(12) -0.001(14) 0.004(8) -0.054(10)
F42' 0.072(11) 0.100(11) 0.077(9) -0.027(9) -0.046(8) 0.000(9)
C98 0.106(18) 0.134(19) 0.042(14) 0.052(11) -0.006(13) 0.060(15)
O99 0.088(11) 0.117(14) 0.079(11) 0.029(9) 0.044(10) 0.037(9)
C99 0.050(12) 0.117(18) 0.077(16) 0.063(10) -0.001(12) 0.049(10)
C96 0.26(4) 0.09(3) 0.27(4) -0.10(3) 0.07(3) -0.02(3)
C97 0.16(2) 0.12(2) 0.16(2) -0.036(17) 0.09(2) 0.021(17)
N88 0.16(2) 0.24(3) 0.052(13) -0.026(16) -0.021(14) 0.08(2)
C88 0.056(13) 0.105(18) 0.077(15) -0.053(13) -0.034(11) 0.029(12)
C87 0.052(13) 0.074(15) 0.084(16) -0.045(12) -0.043(11) 0.015(11)

loop_
_atom_type_symbol
_atom_type_description
_atom_type_scat_dispersion_real
_atom_type_scat_dispersion_imag
_atom_type_scat_source
C C 0.0033 0.0016 'International Tables Vol C Tables 4.2.6.8 and 6.1.1.4'
H H 0.0000 0.0000 'International Tables Vol C Tables 4.2.6.8 and 6.1.1.4'
N N 0.0061 0.0033 'International Tables Vol C Tables 4.2.6.8 and 6.1.1.4'
O O 0.0106 0.0060 'International Tables Vol C Tables 4.2.6.8 and 6.1.1.4'
F F 0.0171 0.0103 'International Tables Vol C Tables 4.2.6.8 and 6.1.1.4'
P P 0.1023 0.0942 'International Tables Vol C Tables 4.2.6.8 and 6.1.1.4'
S S 0.1246 0.1234 'International Tables Vol C Tables 4.2.6.8 and 6.1.1.4'
Sm Sm -0.1638 3.4418 'International Tables Vol C Tables 4.2.6.8 and 6.1.1.4'

loop_
_geom_angle_atom_site_label_1
_geom_angle_atom_site_label_2
_geom_angle_atom_site_label_3
_geom_angle
O20 Sm1 O30 95.40(19)
O20 Sm1 O40' 75.5(15)
O30 Sm1 O40' 135.7(10)
O20 Sm1 O40 78.5(10)
O30 Sm1 O40 142.5(7)
O40' Sm1 O40 7.2(17)
O20 Sm1 N12 76.71(18)
O30 Sm1 N12 70.7(2)
O40' Sm1 N12 65.0(10)
O40 Sm1 N12 71.9(7)
O20 Sm1 N11 141.07(19)
O30 Sm1 N11 72.6(2)
O40' Sm1 N11 87.5(14)
O40 Sm1 N11 89.0(9)
N12 Sm1 N11 64.36(19)
O20 Sm1 N22 77.4(2)
O30 Sm1 N22 66.7(2)
O40' Sm1 N22 146.2(14)
O40 Sm1 N22 143.8(9)
N12 Sm1 N22 127.0(2)
N11 Sm1 N22 126.3(2)
O20 Sm1 N32 76.36(18)
O30 Sm1 N32 140.3(2)
O40' Sm1 N32 80.5(11)
O40 Sm1 N32 74.8(7)
N12 Sm1 N32 140.5(2)
N11 Sm1 N32 135.7(2)
N22 Sm1 N32 73.6(2)
O20 Sm1 N31 131.53(18)
O30 Sm1 N31 132.62(19)
O40' Sm1 N31 73.2(12)
O40 Sm1 N31 67.0(9)
N12 Sm1 N31 120.0(2)
N11 Sm1 N31 72.96(19)
N22 Sm1 N31 111.9(2)
N32 Sm1 N31 62.7(2)
O20 Sm1 N21 139.57(18)
O30 Sm1 N21 78.97(19)
O40' Sm1 N21 134.7(13)
O40 Sm1 N21 128.6(9)
N12 Sm1 N21 135.25(18)
N11 Sm1 N21 75.76(18)
N22 Sm1 N21 63.5(2)
N32 Sm1 N21 82.89(19)
N31 Sm1 N21 61.68(19)
N10 P1 N30 104.6(3)
N10 P1 N20 106.3(3)
N30 P1 N20 106.0(3)
N10 P1 S1 113.4(2)
N30 P1 S1 113.2(2)
N20 P1 S1 112.6(2)
N11 N10 C1 119.5(6)
N11 N10 P1 120.1(5)
C1 N10 P1 120.4(5)
N10 C1 H1A 109.5
N10 C1 H1B 109.5
H1A C1 H1B 109.5
N10 C1 H1C 109.5
H1A C1 H1C 109.5
H1B C1 H1C 109.5
S2 O20 Sm1 175.7(3)
O21 S2 O22 117.4(4)
O21 S2 O20 112.6(3)
O22 S2 O20 113.2(3)
O21 S2 C200 104.1(5)
O22 S2 C200 104.7(4)
O20 S2 C200 103.0(4)
N20 C2 H2A 109.5
N20 C2 H2B 109.5
H2A C2 H2B 109.5
N20 C2 H2C 109.5
H2A C2 H2C 109.5
H2B C2 H2C 109.5
C10 N11 N10 117.3(6)
C10 N11 Sm1 117.0(5)
N10 N11 Sm1 120.9(4)
O31 S3 O32 116.8(4)
O31 S3 O30 113.0(4)
O32 S3 O30 113.6(4)
O31 S3 C300 104.7(5)
O32 S3 C300 104.2(5)
O30 S3 C300 102.8(4)
N21 N20 C2 120.3(6)
N21 N20 P1 117.8(5)
C2 N20 P1 119.4(5)
N30 C3 H3A 109.5
N30 C3 H3B 109.5
H3A C3 H3B 109.5
N30 C3 H3C 109.5
H3A C3 H3C 109.5
H3B C3 H3C 109.5
C20 N21 N20 116.5(7)
C20 N21 Sm1 113.3(5)
N20 N21 Sm1 126.6(5)
N31 N30 C3 118.8(6)
N31 N30 P1 112.2(5)
C3 N30 P1 121.9(5)
C30 N31 N30 119.3(6)
C30 N31 Sm1 117.7(5)
N30 N31 Sm1 120.4(4)
S3 O30 Sm1 169.7(4)
C15 N12 C11 116.8(7)
C15 N12 Sm1 125.5(5)
C11 N12 Sm1 117.6(5)
N11 C10 C11 120.8(7)
N11 C10 H10 119.6
C11 C10 H10 119.6
N12 C11 C12 122.7(7)
N12 C11 C10 117.8(6)
C12 C11 C10 119.4(7)
C13 C12 C11 118.9(7)
C13 C12 H12 120.6
C11 C12 H12 120.6
C14 C13 C12 119.1(8)
C14 C13 H13 120.5
C12 C13 H13 120.5
C13 C14 C15 119.1(8)
C13 C14 H14 120.5
C15 C14 H14 120.5
N12 C15 C14 123.4(8)
N12 C15 H15 118.3
C14 C15 H15 118.3
C21 N22 C25 116.8(7)
C21 N22 Sm1 118.2(5)
C25 N22 Sm1 124.9(6)
N21 C20 C21 121.9(8)
N21 C20 H20 119.1
C21 C20 H20 119.1
N22 C21 C22 122.5(8)
N22 C21 C20 119.1(7)
C22 C21 C20 118.3(8)
C23 C22 C21 119.4(10)
C23 C22 H22 120.3
C21 C22 H22 120.3
C24 C23 C22 118.6(10)
C24 C23 H23 120.7
C22 C23 H23 120.7
C23 C24 C25 119.4(9)
C23 C24 H24 120.3
C25 C24 H24 120.3
N22 C25 C24 123.1(9)
N22 C25 H25 118.4
C24 C25 H25 118.4
C35 N32 C31 117.2(7)
C35 N32 Sm1 125.1(5)
C31 N32 Sm1 117.2(5)
N31 C30 C31 118.3(7)
N31 C30 H30 120.8
C31 C30 H30 120.8
N32 C31 C32 122.4(8)
N32 C31 C30 118.3(7)
C32 C31 C30 119.2(8)
C31 C32 C33 118.5(9)
C31 C32 H32 120.7
C33 C32 H32 120.7
C34 C33 C32 120.0(8)
C34 C33 H33 120.0
C32 C33 H33 120.0
C35 C34 C33 117.4(8)
C35 C34 H34 121.3
C33 C34 H34 121.3
N32 C35 C34 124.6(8)
N32 C35 H35 117.7
C34 C35 H35 117.7
F31 C300 F30 107.4(9)
F31 C300 F32 107.2(8)
F30 C300 F32 107.9(8)
F31 C300 S3 112.2(7)
F30 C300 S3 111.9(7)
F32 C300 S3 110.2(7)
F22 C200 F21 107.1(9)
F22 C200 F20 108.4(8)
F21 C200 F20 107.0(8)
F22 C200 S2 112.4(7)
F21 C200 S2 111.6(7)
F20 C200 S2 110.1(7)
O42 S4 O41 118.2(13)
O42 S4 O40 112.3(18)
O41 S4 O40 111.7(15)
O42 S4 C40 101.0(10)
O41 S4 C40 105.5(10)
O40 S4 C40 107(2)
S4 O40 Sm1 144(3)
F40 C40 F41 106.8(16)
F40 C40 F42 113.2(15)
F41 C40 F42 112.0(14)
F40 C40 S4 106.9(11)
F41 C40 S4 108.3(10)
F42 C40 S4 109.4(10)
O41' S4' O42' 113.3(19)
O41' S4' O40' 112(2)
O42' S4' O40' 118(3)
O41' S4' C40' 107.3(14)
O42' S4' C40' 100.1(14)
O40' S4' C40' 104(3)
S4' O40' Sm1 143(5)
F41' C40' F42' 111.4(19)
F41' C40' F40' 116(2)
F42' C40' F40' 99(2)
F41' C40' S4' 106.2(13)
F42' C40' S4' 109.3(14)
F40' C40' S4' 114.8(19)
C99 C98 H98A 109.5
C99 C98 H98B 109.5
H98A C98 H98B 109.5
C99 C98 H98C 109.5
H98A C98 H98C 109.5
H98B C98 H98C 109.5
C99 O99 C97 134(2)
C98 C99 O99 142(3)
C98 C99 H99A 101.4
O99 C99 H99A 101.4
C98 C99 H99B 101.4
O99 C99 H99B 101.4
H99A C99 H99B 104.6
C97 C96 H96A 109.5
C97 C96 H96B 109.5
H96A C96 H96B 109.5
C97 C96 H96C 109.5
H96A C96 H96C 109.5
H96B C96 H96C 109.5
C96 C97 O99 130(3)
C96 C97 H97A 104.8
O99 C97 H97A 104.8
C96 C97 H97B 104.8
O99 C97 H97B 104.8
H97A C97 H97B 105.8
C87 C88 N88 174(4)
C88 C87 H87A 109.5
C88 C87 H87B 109.5
H87A C87 H87B 109.5
C88 C87 H87C 109.5
H87A C87 H87C 109.5
H87B C87 H87C 109.5

loop_
_geom_bond_atom_site_label_1
_geom_bond_atom_site_label_2
_geom_bond_distance
Sm1 O20 2.368(5)
Sm1 O30 2.382(5)
Sm1 O40' 2.43(5)
Sm1 O40 2.45(3)
Sm1 N12 2.582(6)
Sm1 N11 2.585(6)
Sm1 N22 2.592(7)
Sm1 N32 2.592(6)
Sm1 N31 2.614(6)
Sm1 N21 2.706(6)
S1 P1 1.909(3)
P1 N10 1.653(6)
P1 N30 1.676(7)
P1 N20 1.684(7)
N10 N11 1.372(8)
N10 C1 1.465(9)
C1 H1A 0.9800
C1 H1B 0.9800
C1 H1C 0.9800
O20 S2 1.461(5)
F20 C200 1.334(11)
S2 O21 1.422(6)
S2 O22 1.425(6)
S2 C200 1.798(11)
C2 N20 1.457(9)
C2 H2A 0.9800
C2 H2B 0.9800
C2 H2C 0.9800
N11 C10 1.282(9)
F21 C200 1.327(11)
S3 O31 1.403(6)
S3 O32 1.417(6)
S3 O30 1.447(5)
S3 C300 1.791(10)
N20 N21 1.383(8)
F22 C200 1.314(11)
C3 N30 1.459(10)
C3 H3A 0.9800
C3 H3B 0.9800
C3 H3C 0.9800
N21 C20 1.291(10)
N30 N31 1.398(8)
N31 C30 1.288(9)
F31 C300 1.310(12)
F30 C300 1.318(10)
F32 C300 1.331(11)
N12 C15 1.334(10)
N12 C11 1.337(9)
C10 C11 1.458(10)
C10 H10 0.9500
C11 C12 1.380(10)
C12 C13 1.378(11)
C12 H12 0.9500
C13 C14 1.345(11)
C13 H13 0.9500
C14 C15 1.381(11)
C14 H14 0.9500
C15 H15 0.9500
N22 C21 1.333(10)
N22 C25 1.344(10)
C20 C21 1.450(11)
C20 H20 0.9500
C21 C22 1.378(12)
C22 C23 1.369(13)
C22 H22 0.9500
C23 C24 1.353(14)
C23 H23 0.9500
C24 C25 1.368(13)
C24 H24 0.9500
C25 H25 0.9500
N32 C35 1.328(10)
N32 C31 1.359(10)
C30 C31 1.448(11)
C30 H30 0.9500
C31 C32 1.370(11)
C32 C33 1.381(12)
C32 H32 0.9500
C33 C34 1.381(13)
C33 H33 0.9500
C34 C35 1.366(11)
C34 H34 0.9500
C35 H35 0.9500
S4 O42 1.411(9)
S4 O41 1.421(9)
S4 O40 1.432(8)
S4 C40 1.809(9)
C40 F40 1.310(10)
C40 F41 1.311(9)
C40 F42 1.312(9)
S4' O41' 1.414(10)
S4' O42' 1.418(9)
S4' O40' 1.430(10)
S4' C40' 1.814(10)
C40' F41' 1.301(10)
C40' F42' 1.305(10)
C40' F40' 1.310(10)
C98 C99 1.25(3)
C98 H98A 0.9800
C98 H98B 0.9800
C98 H98C 0.9800
O99 C99 1.30(3)
O99 C97 1.42(3)
C99 H99A 0.9900
C99 H99B 0.9900
C96 C97 1.26(3)
C96 H96A 0.9800
C96 H96B 0.9800
C96 H96C 0.9800
C97 H97A 0.9900
C97 H97B 0.9900
N88 C88 1.42(3)
C88 C87 1.01(3)
C87 H87A 0.9800
C87 H87B 0.9800
C87 H87C 0.9800

loop_
_geom_torsion_atom_site_label_1
_geom_torsion_atom_site_label_2
_geom_torsion_atom_site_label_3
_geom_torsion_atom_site_label_4
_geom_torsion
N30 P1 N10 N11 25.2(6)
N20 P1 N10 N11 -86.7(6)
S1 P1 N10 N11 149.0(5)
N30 P1 N10 C1 -151.8(6)
N20 P1 N10 C1 96.3(7)
S1 P1 N10 C1 -28.0(7)
O30 Sm1 O20 S2 -80(5)
O40' Sm1 O20 S2 144(5)
O40 Sm1 O20 S2 137(5)
N12 Sm1 O20 S2 -149(5)
N11 Sm1 O20 S2 -149(4)
N22 Sm1 O20 S2 -15(5)
N32 Sm1 O20 S2 61(5)
N31 Sm1 O20 S2 93(5)
N21 Sm1 O20 S2 -1(5)
Sm1 O20 S2 O21 119(5)
Sm1 O20 S2 O22 -17(5)
Sm1 O20 S2 C200 -130(5)
C1 N10 N11 C10 18.7(10)
P1 N10 N11 C10 -158.4(6)
C1 N10 N11 Sm1 -135.9(6)
P1 N10 N11 Sm1 47.1(7)
O20 Sm1 N11 C10 12.6(7)
O30 Sm1 N11 C10 -64.0(5)
O40' Sm1 N11 C10 75.8(12)
O40 Sm1 N11 C10 82.8(9)
N12 Sm1 N11 C10 12.5(5)
N22 Sm1 N11 C10 -106.0(5)
N32 Sm1 N11 C10 149.6(5)
N31 Sm1 N11 C10 149.0(6)
N21 Sm1 N11 C10 -146.7(6)
O20 Sm1 N11 N10 167.3(4)
O30 Sm1 N11 N10 90.6(5)
O40' Sm1 N11 N10 -129.6(12)
O40 Sm1 N11 N10 -122.5(9)
N12 Sm1 N11 N10 167.1(6)
N22 Sm1 N11 N10 48.7(6)
N32 Sm1 N11 N10 -55.8(6)
N31 Sm1 N11 N10 -56.3(5)
N21 Sm1 N11 N10 7.9(5)
N10 P1 N20 N21 44.2(6)
N30 P1 N20 N21 -66.7(6)
S1 P1 N20 N21 169.0(4)
N10 P1 N20 C2 -153.4(6)
N30 P1 N20 C2 95.7(6)
S1 P1 N20 C2 -28.6(6)
C2 N20 N21 C20 12.7(10)
P1 N20 N21 C20 174.9(6)
C2 N20 N21 Sm1 -144.6(6)
P1 N20 N21 Sm1 17.6(7)
O20 Sm1 N21 C20 0.8(7)
O30 Sm1 N21 C20 86.2(6)
O40' Sm1 N21 C20 -127.4(18)
O40 Sm1 N21 C20 -122.3(11)
N12 Sm1 N21 C20 133.7(5)
N11 Sm1 N21 C20 160.8(6)
N22 Sm1 N21 C20 16.9(5)
N32 Sm1 N21 C20 -58.3(5)
N31 Sm1 N21 C20 -121.1(6)
O20 Sm1 N21 N20 158.8(4)
O30 Sm1 N21 N20 -115.9(5)
O40' Sm1 N21 N20 30.5(19)
O40 Sm1 N21 N20 35.7(12)
N12 Sm1 N21 N20 -68.3(6)
N11 Sm1 N21 N20 -41.2(5)
N22 Sm1 N21 N20 174.8(6)
N32 Sm1 N21 N20 99.6(5)
N31 Sm1 N21 N20 36.8(5)
N10 P1 N30 N31 -85.0(5)
N20 P1 N30 N31 27.1(5)
S1 P1 N30 N31 151.1(4)
N10 P1 N30 C3 124.8(6)
N20 P1 N30 C3 -123.1(6)
S1 P1 N30 C3 0.9(6)
C3 N30 N31 C30 10.8(10)
P1 N30 N31 C30 -140.4(6)
C3 N30 N31 Sm1 -150.3(5)
P1 N30 N31 Sm1 58.5(6)
O20 Sm1 N31 C30 -14.6(7)
O30 Sm1 N31 C30 155.8(5)
O40' Sm1 N31 C30 -66.6(15)
O40 Sm1 N31 C30 -62.9(10)
N12 Sm1 N31 C30 -113.5(6)
N11 Sm1 N31 C30 -159.2(6)
N22 Sm1 N31 C30 77.9(6)
N32 Sm1 N31 C30 21.2(5)
N21 Sm1 N31 C30 118.1(6)
O20 Sm1 N31 N30 146.9(4)
O30 Sm1 N31 N30 -42.8(6)
O40' Sm1 N31 N30 94.8(14)
O40 Sm1 N31 N30 98.6(10)
N12 Sm1 N31 N30 47.9(5)
N11 Sm1 N31 N30 2.3(5)
N22 Sm1 N31 N30 -120.7(5)
N32 Sm1 N31 N30 -177.3(5)
N21 Sm1 N31 N30 -80.4(5)
O31 S3 O30 Sm1 129(2)
O32 S3 O30 Sm1 -7(2)
C300 S3 O30 Sm1 -118(2)
O20 Sm1 O30 S3 -124(2)
O40' Sm1 O30 S3 -49(3)
O40 Sm1 O30 S3 -46(3)
N12 Sm1 O30 S3 -50(2)
N11 Sm1 O30 S3 18(2)
N22 Sm1 O30 S3 162(2)
N32 Sm1 O30 S3 161(2)
N31 Sm1 O30 S3 63(2)
N21 Sm1 O30 S3 97(2)
O20 Sm1 N12 C15 -6.8(6)
O30 Sm1 N12 C15 -107.5(7)
O40' Sm1 N12 C15 73.2(18)
O40 Sm1 N12 C15 75.2(12)
N11 Sm1 N12 C15 173.0(7)
N22 Sm1 N12 C15 -69.6(7)
N32 Sm1 N12 C15 41.3(8)
N31 Sm1 N12 C15 123.7(6)
N21 Sm1 N12 C15 -157.6(6)
O20 Sm1 N12 C11 174.1(6)
O30 Sm1 N12 C11 73.4(5)
O40' Sm1 N12 C11 -105.9(18)
O40 Sm1 N12 C11 -103.8(12)
N11 Sm1 N12 C11 -6.1(5)
N22 Sm1 N12 C11 111.3(5)
N32 Sm1 N12 C11 -137.8(5)
N31 Sm1 N12 C11 -55.4(6)
N21 Sm1 N12 C11 23.3(7)
N10 N11 C10 C11 -173.7(6)
Sm1 N11 C10 C11 -18.2(9)
C15 N12 C11 C12 1.6(11)
Sm1 N12 C11 C12 -179.2(5)
C15 N12 C11 C10 -178.9(7)
Sm1 N12 C11 C10 0.2(8)
N11 C10 C11 N12 12.4(10)
N11 C10 C11 C12 -168.2(7)
N12 C11 C12 C13 0.0(11)
C10 C11 C12 C13 -179.4(7)
C11 C12 C13 C14 -1.7(12)
C12 C13 C14 C15 1.7(13)
C11 N12 C15 C14 -1.7(12)
Sm1 N12 C15 C14 179.2(7)
C13 C14 C15 N12 0.0(14)
O20 Sm1 N22 C21 156.9(6)
O30 Sm1 N22 C21 -101.5(6)
O40' Sm1 N22 C21 119(2)
O40 Sm1 N22 C21 107.5(15)
N12 Sm1 N22 C21 -140.6(6)
N11 Sm1 N22 C21 -57.5(7)
N32 Sm1 N22 C21 77.7(6)
N31 Sm1 N22 C21 27.0(6)
N21 Sm1 N22 C21 -12.5(5)
O20 Sm1 N22 C25 -21.5(6)
O30 Sm1 N22 C25 80.1(7)
O40' Sm1 N22 C25 -59(2)
O40 Sm1 N22 C25 -71.0(16)
N12 Sm1 N22 C25 40.9(7)
N11 Sm1 N22 C25 124.1(6)
N32 Sm1 N22 C25 -100.8(7)
N31 Sm1 N22 C25 -151.5(6)
N21 Sm1 N22 C25 169.1(7)
N20 N21 C20 C21 178.6(7)
Sm1 N21 C20 C21 -21.2(10)
C25 N22 C21 C22 2.9(13)
Sm1 N22 C21 C22 -175.7(7)
C25 N22 C21 C20 -173.4(7)
Sm1 N22 C21 C20 8.1(10)
N21 C20 C21 N22 10.0(12)
N21 C20 C21 C22 -166.4(9)
N22 C21 C22 C23 -1.5(16)
C20 C21 C22 C23 174.8(9)
C21 C22 C23 C24 -0.8(17)
C22 C23 C24 C25 1.7(17)
C21 N22 C25 C24 -2.0(13)
Sm1 N22 C25 C24 176.5(7)
C23 C24 C25 N22 -0.2(15)
O20 Sm1 N32 C35 -34.5(6)
O30 Sm1 N32 C35 47.5(8)
O40' Sm1 N32 C35 -111.7(16)
O40 Sm1 N32 C35 -116.1(12)
N12 Sm1 N32 C35 -82.7(7)
N11 Sm1 N32 C35 171.7(6)
N22 Sm1 N32 C35 46.2(6)
N31 Sm1 N32 C35 172.3(7)
N21 Sm1 N32 C35 110.6(7)
O20 Sm1 N32 C31 136.9(6)
O30 Sm1 N32 C31 -141.1(5)
O40' Sm1 N32 C31 59.7(16)
O40 Sm1 N32 C31 55.3(11)
N12 Sm1 N32 C31 88.7(6)
N11 Sm1 N32 C31 -16.9(7)
N22 Sm1 N32 C31 -142.4(6)
N31 Sm1 N32 C31 -16.3(5)
N21 Sm1 N32 C31 -78.0(5)
N30 N31 C30 C31 174.0(6)
Sm1 N31 C30 C31 -24.4(9)
C35 N32 C31 C32 0.1(12)
Sm1 N32 C31 C32 -172.0(7)
C35 N32 C31 C30 -175.8(7)
Sm1 N32 C31 C30 12.1(9)
N31 C30 C31 N32 8.3(11)
N31 C30 C31 C32 -167.7(8)
N32 C31 C32 C33 -0.1(14)
C30 C31 C32 C33 175.7(9)
C31 C32 C33 C34 0.0(15)
C32 C33 C34 C35 0.1(15)
C31 N32 C35 C34 0.0(13)
Sm1 N32 C35 C34 171.4(7)
C33 C34 C35 N32 -0.1(15)
O31 S3 C300 F31 59.1(8)
O32 S3 C300 F31 -177.8(7)
O30 S3 C300 F31 -59.1(7)
O31 S3 C300 F30 -61.6(9)
O32 S3 C300 F30 61.4(8)
O30 S3 C300 F30 -179.9(7)
O31 S3 C300 F32 178.4(7)
O32 S3 C300 F32 -58.5(8)
O30 S3 C300 F32 60.2(8)
O21 S2 C200 F22 54.8(8)
O22 S2 C200 F22 178.5(7)
O20 S2 C200 F22 -62.9(8)
O21 S2 C200 F21 175.1(7)
O22 S2 C200 F21 -61.2(8)
O20 S2 C200 F21 57.4(8)
O21 S2 C200 F20 -66.3(8)
O22 S2 C200 F20 57.5(8)
O20 S2 C200 F20 176.1(6)
O42 S4 O40 Sm1 -30(4)
O41 S4 O40 Sm1 106(3)
C40 S4 O40 Sm1 -139(3)
O20 Sm1 O40 S4 153(3)
O30 Sm1 O40 S4 69(4)
O40' Sm1 O40 S4 89(19)
N12 Sm1 O40 S4 73(3)
N11 Sm1 O40 S4 10(3)
N22 Sm1 O40 S4 -158(2)
N32 Sm1 O40 S4 -128(3)
N31 Sm1 O40 S4 -62(3)
N21 Sm1 O40 S4 -61(3)
O42 S4 C40 F40 -172.2(14)
O41 S4 C40 F40 64.2(16)
O40 S4 C40 F40 -54.7(19)
O42 S4 C40 F41 -57.5(14)
O41 S4 C40 F41 178.9(13)
O40 S4 C40 F41 60.0(18)
O42 S4 C40 F42 64.9(14)
O41 S4 C40 F42 -58.7(15)
O40 S4 C40 F42 -177.6(18)
O41' S4' O40' Sm1 -91(5)
O42' S4' O40' Sm1 44(5)
C40' S4' O40' Sm1 153(4)
O20 Sm1 O40' S4' 156(4)
O30 Sm1 O40' S4' 73(5)
O40 Sm1 O40' S4' -90(21)
N12 Sm1 O40' S4' 74(4)
N11 Sm1 O40' S4' 11(4)
N22 Sm1 O40' S4' -166(3)
N32 Sm1 O40' S4' -126(4)
N31 Sm1 O40' S4' -62(4)
N21 Sm1 O40' S4' -56(5)
O41' S4' C40' F41' -179.4(18)
O42' S4' C40' F41' 62(2)
O40' S4' C40' F41' -60(3)
O41' S4' C40' F42' 60(2)
O42' S4' C40' F42' -58.1(19)
O40' S4' C40' F42' 180(3)
O41' S4' C40' F40' -49(3)
O42' S4' C40' F40' -168(2)
O40' S4' C40' F40' 70(3)
C97 O99 C99 C98 152(4)
C99 O99 C97 C96 -169(4)
